data_1546388
loop_
_publ_author_name
'Landmann, Johannes'
'Hennig, Philipp T.'
'Ignat'ev, Nikolai'
'Finze, Maik'

_publ_section_title
;
 Borylation of Fluorinated Arenes with the Boron-centred Nucleophile
 B(CN)32&#x2212; -- a Unique Entry to Aryltricyanoborates
;
_journal_name_full 'Chem. Sci.'
_journal_paper_doi 10.1039/C7SC02249B
_journal_year 2017
_chemical_formula_moiety 'C14 H6 B2 F3 K2 N7 O'
_chemical_formula_sum 'C14 H6 B2 F3 K2 N7 O'
_chemical_formula_weight 445.08
_space_group_crystal_system tetragonal
_space_group_IT_number 88
_space_group_name_Hall '-I 4ad'
_space_group_name_H-M_alt 'I 41/a'
_symmetry_space_group_name_Hall '-I 4ad'
_symmetry_space_group_name_H-M 'I 41/a :2'
_atom_sites_solution_hydrogens geom
_atom_sites_solution_primary iterative
_atom_sites_solution_secondary difmap
_audit_creation_method SHELXL-2014/7
_audit_update_record
;
2017-05-09 deposited with the CCDC.
2017-06-26 downloaded from the CCDC.
;
_cell_angle_alpha 90
_cell_angle_beta 90
_cell_angle_gamma 90
_cell_formula_units_Z 16
_cell_length_a 25.5118(15)
_cell_length_b 25.5118(15)
_cell_length_c 12.1914(8)
_cell_measurement_reflns_used 6721
_cell_measurement_temperature 100(2)
_cell_measurement_theta_max 24.30
_cell_measurement_theta_min 2.26
_cell_volume 7934.8(8)
_computing_cell_refinement 'Saint+ ver. V8.34A (Bruker AXS)'
_computing_data_collection 'APEX2 ver. 2014.9 (Bruker AXS)'
_computing_data_reduction 'Saint+ ver. V8.34A (Bruker AXS)'
_computing_molecular_graphics 'ShelXLe (Huebschle et all, 2011)'
_computing_publication_material 'SHELXL-2014/7 (Sheldrick, 2014)'
_computing_structure_refinement 'SHELXL-2014/7 (Sheldrick, 2014)'
_computing_structure_solution 'SHELXT (Sheldrick, 2014)'
_diffrn_ambient_temperature 100(2)
_diffrn_detector 'CCD area detector (Apex2)'
_diffrn_measured_fraction_theta_full 0.999
_diffrn_measured_fraction_theta_max 0.994
_diffrn_measurement_device_type 'Bruker X8-APEX II'
_diffrn_measurement_method '\f and \w scans'
_diffrn_radiation_monochromator 'multi-layer mirror'
_diffrn_radiation_type MoK\a
_diffrn_radiation_wavelength 0.71073
_diffrn_reflns_av_R_equivalents 0.0442
_diffrn_reflns_av_unetI/netI 0.0292
_diffrn_reflns_Laue_measured_fraction_full 0.999
_diffrn_reflns_Laue_measured_fraction_max 0.994
_diffrn_reflns_limit_h_max 31
_diffrn_reflns_limit_h_min -25
_diffrn_reflns_limit_k_max 30
_diffrn_reflns_limit_k_min -31
_diffrn_reflns_limit_l_max 15
_diffrn_reflns_limit_l_min -15
_diffrn_reflns_number 31833
_diffrn_reflns_point_group_measured_fraction_full 0.999
_diffrn_reflns_point_group_measured_fraction_max 0.994
_diffrn_reflns_theta_full 25.242
_diffrn_reflns_theta_max 26.030
_diffrn_reflns_theta_min 1.596
_diffrn_source 'rotating-anode (Nonius FR-591)'
_exptl_absorpt_coefficient_mu 0.525
_exptl_absorpt_correction_T_max 0.7454
_exptl_absorpt_correction_T_min 0.6928
_exptl_absorpt_correction_type multi-scan
_exptl_absorpt_process_details 'SadAbs 2014/5 (Bruker AXS)'
_exptl_crystal_colour colourless
_exptl_crystal_density_diffrn 1.490
_exptl_crystal_description plate
_exptl_crystal_F_000 3552
_exptl_crystal_size_max 0.15
_exptl_crystal_size_mid 0.1
_exptl_crystal_size_min 0.03
_refine_diff_density_max 1.210
_refine_diff_density_min -0.857
_refine_diff_density_rms 0.094
_refine_ls_extinction_method none
_refine_ls_goodness_of_fit_ref 1.272
_refine_ls_hydrogen_treatment constr
_refine_ls_matrix_type full
_refine_ls_number_parameters 322
_refine_ls_number_reflns 3902
_refine_ls_number_restraints 12
_refine_ls_restrained_S_all 1.273
_refine_ls_R_factor_all 0.0933
_refine_ls_R_factor_gt 0.0734
_refine_ls_shift/su_max 0.000
_refine_ls_shift/su_mean 0.000
_refine_ls_structure_factor_coef Fsqd
_refine_ls_weighting_details 'w=1/[\s^2^(Fo^2^)+(0.0106P)^2^+57.2601P] where P=(Fo^2^+2Fc^2^)/3'
_refine_ls_weighting_scheme calc
_refine_ls_wR_factor_gt 0.1464
_refine_ls_wR_factor_ref 0.1519
_reflns_Friedel_coverage 0.000
_reflns_number_gt 3088
_reflns_number_total 3902
_reflns_threshold_expression 'I > 2\s(I)'
_cod_data_source_file c7sc02249b2.cif
_cod_data_source_block JL037_JL_K2Py2acetone
_cod_original_cell_volume 7934.8(11)
_cod_database_code 1546388
_shelx_shelxl_version_number 2014/7
_shelx_space_group_comment
;
The symmetry employed for this shelxl refinement is uniquely defined
by the following loop, which should always be used as a source of
symmetry information in preference to the above space-group names.
They are only intended as comments.
;

loop_
_space_group_symop_operation_xyz
'x, y, z'
'-x+1/2, -y, z+1/2'
'-y+3/4, x+1/4, z+1/4'
'y+3/4, -x+3/4, z+3/4'
'x+1/2, y+1/2, z+1/2'
'-x+1, -y+1/2, z+1'
'-y+5/4, x+3/4, z+3/4'
'y+5/4, -x+5/4, z+5/4'
'-x, -y, -z'
'x-1/2, y, -z-1/2'
'y-3/4, -x-1/4, -z-1/4'
'-y-3/4, x-3/4, -z-3/4'
'-x+1/2, -y+1/2, -z+1/2'
'x, y+1/2, -z'
'y-1/4, -x+1/4, -z+1/4'
'-y-1/4, x-1/4, -z-1/4'

loop_
_atom_site_label
_atom_site_type_symbol
_atom_site_fract_x
_atom_site_fract_y
_atom_site_fract_z
_atom_site_U_iso_or_equiv
_atom_site_adp_type
_atom_site_occupancy
_atom_site_site_symmetry_order
_atom_site_calc_flag
_atom_site_refinement_flags_posn
_atom_site_refinement_flags_adp
_atom_site_refinement_flags_occupancy
_atom_site_disorder_assembly
_atom_site_disorder_group
N1 N 0.42165(12) 0.53393(13) 0.4689(3) 0.0213(7) Uani 1 1 d . . . . .
C1 C 0.45891(15) 0.55576(16) 0.5249(3) 0.0257(9) Uani 1 1 d . . . . .
F1 F 0.48277(10) 0.59733(10) 0.4776(2) 0.0397(7) Uani 1 1 d . . . . .
C2 C 0.47441(15) 0.54078(18) 0.6285(3) 0.0279(10) Uani 1 1 d . . . . .
F2 F 0.51162(10) 0.56814(12) 0.6788(2) 0.0496(8) Uani 1 1 d . . . . .
C3 C 0.45121(17) 0.49887(17) 0.6789(3) 0.0290(10) Uani 1 1 d . . . . .
B2 B 0.4642(3) 0.4827(3) 0.8049(6) 0.0282(16) Uani 0.756(4) 1 d . . P A 1
C9 C 0.4297(2) 0.4366(3) 0.8569(5) 0.0339(15) Uani 0.756(4) 1 d . . P A 1
N9 N 0.4049(2) 0.4046(3) 0.8988(4) 0.0475(16) Uani 0.756(4) 1 d . . P A 1
C10 C 0.4538(2) 0.5316(3) 0.8808(5) 0.0376(16) Uani 0.756(4) 1 d . . P A 1
N10 N 0.4426(3) 0.5669(3) 0.9347(5) 0.0569(18) Uani 0.756(4) 1 d . . P A 1
C11 C 0.5241(2) 0.4657(3) 0.8096(5) 0.0436(19) Uani 0.756(4) 1 d . . P A 1
N11 N 0.5669(2) 0.4521(3) 0.8112(5) 0.064(2) Uani 0.756(4) 1 d . . P A 1
B20 B 0.4860(10) 0.4787(12) 0.793(2) 0.0282(16) Uani 0.244(4) 1 d . . P A 2
C20 C 0.5375(7) 0.5095(7) 0.8291(14) 0.029(4) Uani 0.244(4) 1 d . . P A 2
N20 N 0.5757(6) 0.5280(7) 0.8564(12) 0.036(4) Uani 0.244(4) 1 d . . P A 2
C21 C 0.4426(7) 0.4774(10) 0.8870(15) 0.037(5) Uani 0.244(4) 1 d . U P A 2
N21 N 0.4130(8) 0.4749(10) 0.9565(16) 0.065(6) Uani 0.244(4) 1 d . U P A 2
C22 C 0.4997(8) 0.4188(8) 0.7768(14) 0.033(5) Uani 0.244(4) 1 d . . P A 2
N22 N 0.5115(10) 0.3760(9) 0.7672(17) 0.071(7) Uani 0.244(4) 1 d . . P A 2
C4 C 0.41248(16) 0.47558(16) 0.6160(3) 0.0244(9) Uani 1 1 d . . . . .
F4 F 0.38769(11) 0.43249(9) 0.6577(2) 0.0366(6) Uani 1 1 d . . . . .
C5 C 0.39660(14) 0.49256(15) 0.5143(3) 0.0196(8) Uani 1 1 d . . . . .
B1 B 0.34882(18) 0.46694(19) 0.4441(4) 0.0254(10) Uani 1 1 d . . . . .
C6 C 0.36808(17) 0.4185(2) 0.3726(4) 0.0418(13) Uani 1 1 d . . . . .
N6 N 0.38164(17) 0.3840(2) 0.3211(5) 0.0719(18) Uani 1 1 d . . . . .
C7 C 0.32595(16) 0.51023(19) 0.3625(4) 0.0318(10) Uani 1 1 d . . . . .
N7 N 0.30958(16) 0.54220(19) 0.3063(4) 0.0489(12) Uani 1 1 d . . . . .
C8 C 0.30174(16) 0.44724(16) 0.5205(4) 0.0271(9) Uani 1 1 d . . . . .
N8 N 0.26810(14) 0.43362(15) 0.5749(3) 0.0358(9) Uani 1 1 d . . . . .
K1 K 0.15934(4) 0.45492(4) 0.56003(8) 0.0327(3) Uani 1 1 d . . . . .
K2 K 0.37921(5) 0.36032(5) 1.09457(11) 0.0543(4) Uani 1 1 d . . . . .
O1 O 0.4722(2) 0.3183(3) 1.1073(7) 0.138(3) Uani 1 1 d . . . . .
C12 C 0.5190(4) 0.3173(4) 1.1200(13) 0.149(5) Uani 1 1 d . . . . .
C13 C 0.5524(4) 0.3106(5) 1.0066(14) 0.229(9) Uani 1 1 d . . . . .
H13A H 0.5807 0.2852 1.0180 0.343 Uiso 1 1 calc R U . . .
H13B H 0.5674 0.3445 0.9855 0.343 Uiso 1 1 calc R U . . .
H13C H 0.5292 0.2981 0.9481 0.343 Uiso 1 1 calc R U . . .
C14 C 0.5406(7) 0.3144(6) 1.2358(15) 0.286(13) Uani 1 1 d . . . . .
H14A H 0.5790 0.3132 1.2331 0.429 Uiso 1 1 calc R U . . .
H14B H 0.5274 0.2828 1.2720 0.429 Uiso 1 1 calc R U . . .
H14C H 0.5295 0.3454 1.2772 0.429 Uiso 1 1 calc R U . . .

loop_
_atom_site_aniso_label
_atom_site_aniso_U_11
_atom_site_aniso_U_22
_atom_site_aniso_U_33
_atom_site_aniso_U_23
_atom_site_aniso_U_13
_atom_site_aniso_U_12
N1 0.0155(16) 0.0274(18) 0.0211(17) 0.0016(14) 0.0026(13) 0.0026(14)
C1 0.019(2) 0.027(2) 0.031(2) 0.0014(18) 0.0085(17) 0.0002(17)
F1 0.0330(14) 0.0417(16) 0.0444(16) 0.0062(13) 0.0065(12) -0.0146(12)
C2 0.017(2) 0.040(3) 0.027(2) -0.0106(19) -0.0029(17) 0.0032(18)
F2 0.0302(15) 0.072(2) 0.0463(17) -0.0132(15) -0.0115(13) -0.0071(14)
C3 0.031(2) 0.036(2) 0.020(2) -0.0021(18) -0.0011(18) 0.0114(19)
B2 0.014(4) 0.048(4) 0.023(3) 0.000(3) -0.006(4) 0.005(4)
C9 0.028(3) 0.057(4) 0.017(3) 0.009(3) -0.002(2) 0.017(3)
N9 0.045(3) 0.069(4) 0.028(3) 0.023(3) 0.003(3) 0.013(3)
C10 0.031(3) 0.066(5) 0.016(3) 0.006(3) 0.000(2) 0.000(3)
N10 0.070(5) 0.071(4) 0.030(3) -0.010(3) 0.011(3) 0.000(4)
C11 0.023(4) 0.090(6) 0.018(3) 0.009(3) -0.001(2) 0.009(4)
N11 0.026(3) 0.130(7) 0.038(3) 0.013(4) -0.005(3) 0.016(3)
B20 0.014(4) 0.048(4) 0.023(3) 0.000(3) -0.006(4) 0.005(4)
C20 0.033(11) 0.031(10) 0.024(9) -0.007(8) -0.015(8) 0.013(8)
N20 0.019(8) 0.059(11) 0.028(8) 0.009(8) -0.014(7) 0.005(7)
C21 0.023(9) 0.076(14) 0.013(8) -0.009(9) -0.002(7) 0.017(9)
N21 0.042(10) 0.112(15) 0.042(10) -0.010(10) -0.003(9) 0.024(10)
C22 0.043(11) 0.043(12) 0.014(8) 0.007(8) -0.003(8) 0.002(9)
N22 0.11(2) 0.056(14) 0.043(12) 0.013(10) -0.024(12) 0.006(13)
C4 0.029(2) 0.025(2) 0.020(2) 0.0010(16) 0.0054(17) 0.0061(18)
F4 0.0530(17) 0.0281(13) 0.0287(13) 0.0108(11) 0.0067(12) -0.0007(12)
C5 0.0170(19) 0.025(2) 0.0170(19) -0.0011(16) 0.0045(15) 0.0054(16)
B1 0.023(2) 0.028(2) 0.025(2) -0.002(2) 0.0024(19) -0.0044(19)
C6 0.021(2) 0.049(3) 0.055(3) -0.023(3) 0.006(2) -0.011(2)
N6 0.030(2) 0.078(4) 0.108(5) -0.062(4) 0.006(3) -0.008(2)
C7 0.020(2) 0.050(3) 0.025(2) 0.001(2) -0.0033(18) -0.012(2)
N7 0.032(2) 0.074(3) 0.040(2) 0.025(2) -0.0159(19) -0.015(2)
C8 0.024(2) 0.027(2) 0.030(2) 0.0028(18) 0.0022(18) 0.0029(18)
N8 0.025(2) 0.044(2) 0.038(2) 0.0141(18) 0.0073(17) 0.0015(18)
K1 0.0239(5) 0.0457(6) 0.0285(5) -0.0006(4) 0.0077(4) 0.0027(4)
K2 0.0444(7) 0.0647(8) 0.0539(7) 0.0180(6) 0.0125(6) 0.0089(6)
O1 0.060(4) 0.122(5) 0.232(9) 0.010(5) 0.007(5) 0.019(4)
C12 0.062(6) 0.129(9) 0.257(16) 0.041(10) 0.022(8) 0.017(6)
C13 0.112(9) 0.200(14) 0.37(2) -0.130(15) 0.137(12) -0.034(9)
C14 0.32(2) 0.221(17) 0.31(2) -0.095(16) -0.23(2) 0.134(16)

loop_
_atom_type_symbol
_atom_type_description
_atom_type_scat_dispersion_real
_atom_type_scat_dispersion_imag
_atom_type_scat_source
C C 0.0033 0.0016 'International Tables Vol C Tables 4.2.6.8 and 6.1.1.4'
B B 0.0013 0.0007 'International Tables Vol C Tables 4.2.6.8 and 6.1.1.4'
N N 0.0061 0.0033 'International Tables Vol C Tables 4.2.6.8 and 6.1.1.4'
F F 0.0171 0.0103 'International Tables Vol C Tables 4.2.6.8 and 6.1.1.4'
K K 0.2009 0.2494 'International Tables Vol C Tables 4.2.6.8 and 6.1.1.4'
O O 0.0106 0.0060 'International Tables Vol C Tables 4.2.6.8 and 6.1.1.4'
H H 0.0000 0.0000 'International Tables Vol C Tables 4.2.6.8 and 6.1.1.4'

loop_
_geom_angle_atom_site_label_1
_geom_angle_atom_site_label_2
_geom_angle_atom_site_label_3
_geom_angle
_geom_angle_site_symmetry_1
_geom_angle_site_symmetry_3
C1 N1 C5 117.8(3) . .
C1 N1 K2 96.8(2) . 3_554
C5 N1 K2 135.7(2) . 3_554
N1 C1 F1 116.3(4) . .
N1 C1 C2 125.1(4) . .
F1 C1 C2 118.7(4) . .
N1 C1 K2 60.9(2) . 3_554
F1 C1 K2 61.6(2) . 3_554
C2 C1 K2 154.0(3) . 3_554
C1 F1 K2 95.0(2) . 3_554
F2 C2 C3 120.8(4) . .
F2 C2 C1 118.9(4) . .
C3 C2 C1 120.3(4) . .
C2 C3 C4 113.3(4) . .
C2 C3 B2 122.4(5) . .
C4 C3 B2 124.1(5) . .
C2 C3 B20 111.9(10) . .
C4 C3 B20 133.2(11) . .
C10 B2 C11 110.9(6) . .
C10 B2 C9 104.9(6) . .
C11 B2 C9 108.4(6) . .
C10 B2 C3 108.6(5) . .
C11 B2 C3 107.5(5) . .
C9 B2 C3 116.7(5) . .
N9 C9 B2 176.8(7) . .
C9 N9 K2 144.7(5) . .
C9 N9 K1 108.9(4) . 3
K2 N9 K1 96.21(18) . 3
N10 C10 B2 175.4(7) . .
C10 N10 K1 110.6(5) . 2_565
N11 C11 B2 177.8(9) . .
C11 N11 K1 142.6(6) . 10_657
C11 N11 K2 123.2(6) . 11_667
K1 N11 K2 93.47(17) 10_657 11_667
C22 B20 C21 103(2) . .
C22 B20 C20 109.1(19) . .
C21 B20 C20 113(2) . .
C22 B20 C3 107.4(18) . .
C21 B20 C3 103.2(15) . .
C20 B20 C3 120(2) . .
N20 C20 B20 175(2) . .
C20 N20 K1 116.7(14) . 10_657
C20 N20 K2 138.8(14) . 9_667
K1 N20 K2 103.8(4) 10_657 9_667
N21 C21 B20 177(2) . .
C21 N21 K1 136(2) . 2_565
N22 C22 B20 177(2) . .
N22 C22 K2 52.6(16) . 11_667
B20 C22 K2 125.8(14) . 11_667
C22 N22 K2 109.0(18) . 11_667
F4 C4 C5 116.9(4) . .
F4 C4 C3 118.0(4) . .
C5 C4 C3 125.1(4) . .
C4 F4 K1 137.6(2) . 3
N1 C5 C4 118.4(4) . .
N1 C5 B1 116.9(3) . .
C4 C5 B1 124.7(4) . .
C6 B1 C7 108.0(4) . .
C6 B1 C8 107.9(4) . .
C7 B1 C8 107.8(3) . .
C6 B1 C5 111.7(4) . .
C7 B1 C5 108.9(3) . .
C8 B1 C5 112.5(3) . .
N6 C6 B1 179.6(7) . .
C6 N6 K2 134.3(5) . 1_554
N7 C7 B1 178.2(5) . .
N7 C7 K2 60.5(3) . 3_554
B1 C7 K2 118.4(3) . 3_554
C7 N7 K1 128.4(4) . 4_454
C7 N7 K2 100.5(3) . 3_554
K1 N7 K2 107.42(16) 4_454 3_554
C7 N7 K1 120.2(4) . 2_564
K1 N7 K1 103.70(12) 4_454 2_564
K2 N7 K1 87.69(11) 3_554 2_564
N8 C8 B1 179.5(5) . .
C8 N8 K1 130.0(3) . .
C8 N8 K1 116.4(3) . 3
K1 N8 K1 108.89(12) . 3
N8 K1 N11 140.78(15) . 10_557
N8 K1 N21 141.2(4) . 2_564
N8 K1 N7 76.32(12) . 3
N11 K1 N7 112.44(19) 10_557 3
N21 K1 N7 72.3(5) 2_564 3
N8 K1 N9 80.65(15) . 4_454
N11 K1 N9 75.1(2) 10_557 4_454
N7 K1 N9 150.24(15) 3 4_454
N8 K1 N20 142.3(3) . 10_557
N21 K1 N20 46.0(5) 2_564 10_557
N7 K1 N20 75.0(3) 3 10_557
N8 K1 N8 84.44(11) . 4_454
N11 K1 N8 134.76(15) 10_557 4_454
N21 K1 N8 64.5(4) 2_564 4_454
N7 K1 N8 72.03(11) 3 4_454
N9 K1 N8 124.32(13) 4_454 4_454
N20 K1 N8 109.0(3) 10_557 4_454
N8 K1 F4 72.65(10) . 4_454
N11 K1 F4 118.46(16) 10_557 4_454
N21 K1 F4 109.8(5) 2_564 4_454
N7 K1 F4 127.55(11) 3 4_454
N9 K1 F4 60.48(11) 4_454 4_454
N20 K1 F4 145.1(3) 10_557 4_454
N8 K1 F4 63.86(9) 4_454 4_454
N8 K1 N10 145.82(16) . 2_564
N11 K1 N10 64.25(17) 10_557 2_564
N7 K1 N10 120.89(15) 3 2_564
N9 K1 N10 88.62(18) 4_454 2_564
N8 K1 N10 75.05(14) 4_454 2_564
F4 K1 N10 73.82(14) 4_454 2_564
N8 K1 N7 72.11(11) . 2_565
N11 K1 N7 71.20(14) 10_557 2_565
N21 K1 N7 125.2(4) 2_564 2_565
N7 K1 N7 83.48(12) 3 2_565
N9 K1 N7 71.59(14) 4_454 2_565
N20 K1 N7 80.7(3) 10_557 2_565
N8 K1 N7 149.53(11) 4_454 2_565
F4 K1 N7 123.72(11) 4_454 2_565
N10 K1 N7 134.60(14) 2_564 2_565
N8 K1 K2 97.97(8) . 4_454
N11 K1 K2 44.99(15) 10_557 4_454
N21 K1 K2 119.0(4) 2_564 4_454
N7 K1 K2 126.32(9) 3 4_454
N9 K1 K2 39.33(10) 4_454 4_454
N20 K1 K2 80.1(3) 10_557 4_454
N8 K1 K2 161.60(8) 4_454 4_454
F4 K1 K2 99.30(6) 4_454 4_454
N10 K1 K2 93.73(12) 2_564 4_454
N7 K1 K2 45.64(8) 2_565 4_454
N8 K1 K1 36.81(8) . 3
N11 K1 K1 104.16(13) 10_557 3
N21 K1 K1 154.7(5) 2_564 3
N7 K1 K1 85.76(8) 3 3
N9 K1 K1 64.57(13) 4_454 3
N20 K1 K1 116.8(3) 10_557 3
N8 K1 K1 121.05(8) 4_454 3
F4 K1 K1 93.41(6) 4_454 3
N10 K1 K1 153.10(13) 2_564 3
N7 K1 K1 36.94(8) 2_565 3
K2 K1 K1 64.50(3) 4_454 3
O1 K2 N9 90.2(2) . .
O1 K2 N6 90.6(2) . 1_556
N9 K2 N6 139.73(19) . 1_556
O1 K2 N22 73.1(5) . 16_657
N6 K2 N22 130.7(4) 1_556 16_657
O1 K2 N1 126.82(18) . 4_455
N9 K2 N1 139.17(14) . 4_455
N6 K2 N1 65.12(11) 1_556 4_455
N22 K2 N1 87.9(4) 16_657 4_455
O1 K2 F1 83.59(17) . 4_455
N9 K2 F1 150.64(16) . 4_455
N6 K2 F1 69.24(13) 1_556 4_455
N22 K2 F1 63.0(4) 16_657 4_455
N1 K2 F1 44.29(8) 4_455 4_455
O1 K2 N11 120.7(2) . 16_657
N9 K2 N11 76.48(18) . 16_657
N6 K2 N11 135.00(16) 1_556 16_657
N1 K2 N11 70.09(14) 4_455 16_657
F1 K2 N11 82.11(12) 4_455 16_657
O1 K2 N7 161.03(18) . 4_455
N9 K2 N7 76.29(14) . 4_455
N6 K2 N7 91.30(14) 1_556 4_455
N22 K2 N7 118.8(5) 16_657 4_455
N1 K2 N7 70.60(10) 4_455 4_455
F1 K2 N7 114.65(10) 4_455 4_455
N11 K2 N7 69.55(16) 16_657 4_455
O1 K2 N20 91.7(3) . 9_667
N6 K2 N20 67.1(3) 1_556 9_667
N22 K2 N20 155.2(5) 16_657 9_667
N1 K2 N20 116.9(3) 4_455 9_667
F1 K2 N20 136.0(3) 4_455 9_667
N7 K2 N20 71.8(3) 4_455 9_667
O1 K2 C1 104.49(18) . 4_455
N9 K2 C1 156.85(16) . 4_455
N6 K2 C1 59.28(13) 1_556 4_455
N22 K2 C1 79.9(4) 16_657 4_455
N1 K2 C1 22.34(9) 4_455 4_455
F1 K2 C1 23.44(8) 4_455 4_455
N11 K2 C1 80.62(14) 16_657 4_455
N7 K2 C1 92.64(11) 4_455 4_455
N20 K2 C1 123.6(3) 9_667 4_455
O1 K2 C22 90.7(4) . 16_657
N6 K2 C22 127.4(3) 1_556 16_657
N22 K2 C22 18.4(5) 16_657 16_657
N1 K2 C22 72.6(3) 4_455 16_657
F1 K2 C22 58.7(3) 4_455 16_657
N7 K2 C22 103.1(4) 4_455 16_657
N20 K2 C22 165.3(4) 9_667 16_657
C1 K2 C22 69.6(3) 4_455 16_657
O1 K2 C7 172.0(2) . 4_455
N9 K2 C7 94.12(14) . 4_455
N6 K2 C7 81.77(13) 1_556 4_455
N22 K2 C7 113.8(5) 16_657 4_455
N1 K2 C7 51.60(10) 4_455 4_455
F1 K2 C7 95.77(9) 4_455 4_455
N11 K2 C7 66.99(16) 16_657 4_455
N7 K2 C7 19.04(10) 4_455 4_455
N20 K2 C7 83.2(3) 9_667 4_455
C1 K2 C7 73.60(11) 4_455 4_455
C22 K2 C7 95.8(4) 16_657 4_455
C12 O1 K2 156.6(8) . .
O1 C12 C14 118.8(14) . .
O1 C12 C13 114.3(14) . .
C14 C12 C13 126.3(11) . .
C12 C13 H13A 109.5 . .
C12 C13 H13B 109.5 . .
H13A C13 H13B 109.5 . .
C12 C13 H13C 109.5 . .
H13A C13 H13C 109.5 . .
H13B C13 H13C 109.5 . .
C12 C14 H14A 109.5 . .
C12 C14 H14B 109.5 . .
H14A C14 H14B 109.5 . .
C12 C14 H14C 109.5 . .
H14A C14 H14C 109.5 . .
H14B C14 H14C 109.5 . .

loop_
_geom_bond_atom_site_label_1
_geom_bond_atom_site_label_2
_geom_bond_distance
_geom_bond_site_symmetry_2
N1 C1 1.296(5) .
N1 C5 1.352(5) .
N1 K2 2.978(3) 3_554
C1 F1 1.352(5) .
C1 C2 1.378(6) .
C1 K2 3.386(4) 3_554
F1 K2 2.988(3) 3_554
C2 F2 1.328(5) .
C2 C3 1.368(6) .
C3 C4 1.385(6) .
C3 B2 1.625(8) .
C3 B20 1.73(3) .
B2 C10 1.577(11) .
B2 C11 1.589(9) .
B2 C9 1.600(11) .
C9 N9 1.152(8) .
N9 K2 2.720(5) .
N9 K1 3.006(6) 3
C10 N10 1.151(9) .
N10 K1 3.067(6) 2_565
C11 N11 1.145(8) .
N11 K1 2.834(6) 10_657
N11 K2 3.022(7) 11_667
B20 C22 1.58(4) .
B20 C21 1.59(3) .
B20 C20 1.59(3) .
C20 N20 1.13(2) .
N20 K1 3.011(15) 10_657
N20 K2 3.129(17) 9_667
C21 N21 1.14(3) .
N21 K1 2.86(2) 2_565
C22 N22 1.14(3) .
C22 K2 3.41(2) 11_667
N22 K2 2.87(3) 11_667
C4 F4 1.366(5) .
C4 C5 1.374(5) .
F4 K1 3.063(3) 3
C5 B1 1.626(6) .
B1 C6 1.590(7) .
B1 C7 1.597(7) .
B1 C8 1.601(6) .
C6 N6 1.136(6) .
N6 K2 2.828(6) 1_554
C7 N7 1.145(6) .
C7 K2 3.450(5) 3_554
N7 K1 2.943(5) 4_454
N7 K2 3.053(4) 3_554
N7 K1 3.106(5) 2_564
C8 N8 1.138(5) .
N8 K1 2.833(4) .
N8 K1 3.013(4) 3
K1 N11 2.834(6) 10_557
K1 N21 2.86(2) 2_564
K1 N7 2.943(5) 3
K1 N9 3.006(6) 4_454
K1 N20 3.011(15) 10_557
K1 N8 3.013(4) 4_454
K1 F4 3.063(3) 4_454
K1 N10 3.067(6) 2_564
K1 N7 3.106(5) 2_565
K1 K2 4.2667(16) 4_454
K1 K1 4.7576(11) 3
K2 O1 2.608(6) .
K2 N6 2.828(6) 1_556
K2 N22 2.87(3) 16_657
K2 N1 2.978(3) 4_455
K2 F1 2.989(3) 4_455
K2 N11 3.022(7) 16_657
K2 N7 3.053(4) 4_455
K2 N20 3.129(17) 9_667
K2 C1 3.386(4) 4_455
K2 C22 3.41(2) 16_657
K2 C7 3.450(5) 4_455
O1 C12 1.204(10) .
C12 C14 1.518(19) .
C12 C13 1.634(17) .
C13 H13A 0.9800 .
C13 H13B 0.9800 .
C13 H13C 0.9800 .
C14 H14A 0.9800 .
C14 H14B 0.9800 .
C14 H14C 0.9800 .
